data_4309812
loop_
_publ_author_name
'Cheng-Han Yang'
'Shih-Wen Li'
'Yun Chi'
'Yi-Ming Cheng'
'Yu-Shan Yeh'
'Pi-Tai Chou'
'Gene-Hsiang Lee'
'Chih-Hsiang Wang'
'Ching-Fong Shu'

_publ_section_title
;
Heteroleptic Cyclometalated Iridium(III) Complexes Displaying Blue
Phosphorescence in Solution and Solid State at Room Temperature
;
_journal_name_full 'Inorganic Chemistry'
_journal_page_first 7770
_journal_page_last 7780
_journal_paper_doi 10.1021/ic050311g
_journal_volume 44
_journal_year 2005
_chemical_formula_sum 'C34 H28 Cl4 F9 Ir N8'
_chemical_formula_weight 1053.64
_chemical_name_systematic
; 
 ? 
;
_space_group_IT_number 2
_symmetry_cell_setting triclinic
_symmetry_space_group_name_Hall '-P 1'
_symmetry_space_group_name_H-M 'P -1'
_atom_sites_solution_hydrogens geom
_atom_sites_solution_primary direct
_atom_sites_solution_secondary difmap
_audit_creation_method SHELXL-97
_cell_angle_alpha 103.941(1)
_cell_angle_beta 99.917(1)
_cell_angle_gamma 107.633(1)
_cell_formula_units_Z 2
_cell_length_a 9.3973(4)
_cell_length_b 12.6736(5)
_cell_length_c 17.8433(7)
_cell_measurement_reflns_used 5548
_cell_measurement_temperature 150(1)
_cell_measurement_theta_max 27.40
_cell_measurement_theta_min 2.35
_cell_volume 1895.27(13)
_computing_cell_refinement 'Bruker SAINT'
_computing_data_collection 'Bruker SMART'
_computing_data_reduction 'Bruker SAINT'
_computing_molecular_graphics 'Bruker SHELXTL'
_computing_publication_material 'Bruker SHELXTL'
_computing_structure_refinement 'SHELXL-97 (Sheldrick, 1997)'
_computing_structure_solution 'SHELXS-97 (Sheldrick, 1990)'
_diffrn_ambient_temperature 150(1)
_diffrn_measured_fraction_theta_full 0.996
_diffrn_measured_fraction_theta_max 0.996
_diffrn_measurement_device_type 'BRUKER SMART ApexCCD area detector'
_diffrn_measurement_method 'omega scans'
_diffrn_radiation_monochromator graphite
_diffrn_radiation_source 'fine-focus sealed tube'
_diffrn_radiation_type MoK\a
_diffrn_radiation_wavelength 0.71073
_diffrn_reflns_av_R_equivalents 0.0299
_diffrn_reflns_av_sigmaI/netI 0.0353
_diffrn_reflns_limit_h_max 12
_diffrn_reflns_limit_h_min -12
_diffrn_reflns_limit_k_max 16
_diffrn_reflns_limit_k_min -16
_diffrn_reflns_limit_l_max 23
_diffrn_reflns_limit_l_min -23
_diffrn_reflns_number 25080
_diffrn_reflns_theta_full 27.50
_diffrn_reflns_theta_max 27.50
_diffrn_reflns_theta_min 1.22
_exptl_absorpt_coefficient_mu 3.888
_exptl_absorpt_correction_T_max 0.5102
_exptl_absorpt_correction_T_min 0.4432
_exptl_absorpt_correction_type multi-scan
_exptl_crystal_colour colorless
_exptl_crystal_density_diffrn 1.846
_exptl_crystal_density_meas 0
_exptl_crystal_density_method 'not measured'
_exptl_crystal_description block
_exptl_crystal_F_000 1028
_exptl_crystal_size_max 0.25
_exptl_crystal_size_mid 0.20
_exptl_crystal_size_min 0.20
_refine_diff_density_max 1.490
_refine_diff_density_min -0.768
_refine_diff_density_rms 0.112
_refine_ls_extinction_method none
_refine_ls_goodness_of_fit_ref 1.064
_refine_ls_hydrogen_treatment mixed
_refine_ls_matrix_type full
_refine_ls_number_parameters 505
_refine_ls_number_reflns 8685
_refine_ls_number_restraints 0
_refine_ls_restrained_S_all 1.064
_refine_ls_R_factor_all 0.0302
_refine_ls_R_factor_gt 0.0279
_refine_ls_shift/su_max 0.007
_refine_ls_shift/su_mean 0.000
_refine_ls_structure_factor_coef Fsqd
_refine_ls_weighting_details 'calc w=1/[\s^2^(Fo^2^)+(0.0319P)^2^+2.6056P] where P=(Fo^2^+2Fc^2^)/3'
_refine_ls_weighting_scheme calc
_refine_ls_wR_factor_gt 0.0673
_refine_ls_wR_factor_ref 0.0687
_reflns_number_gt 8195
_reflns_number_total 8685
_reflns_threshold_expression >2sigma(I)
_cod_data_source_file ic050311gsi20050301_082121.cif
_cod_data_source_block ic10478
_cod_depositor_comments
;
The following automatic conversions were performed:
'_symmetry_cell_setting' value 'Triclinic' changed to 'triclinic'
according to '/home/saulius/struct/CIF-dictionaries/cif_core.dic'
dictionary named 'cif_core.dic' version 2.4.1 from 2010-06-29.

Automatic conversion script
Id: cif_fix_enum 1527 2010-12-29 10:47:43Z saulius 
;
_cod_database_code 4309812

loop_
_symmetry_equiv_pos_as_xyz
'x, y, z'
'-x, -y, -z'

loop_
_atom_site_label
_atom_site_type_symbol
_atom_site_fract_x
_atom_site_fract_y
_atom_site_fract_z
_atom_site_U_iso_or_equiv
_atom_site_adp_type
_atom_site_occupancy
_atom_site_symmetry_multiplicity
_atom_site_calc_flag
_atom_site_refinement_flags
_atom_site_disorder_assembly
_atom_site_disorder_group
Ir Ir 0.680190(13) 0.518370(10) 0.779727(7) 0.01537(4) Uani 1 1 d . . .
N1 N 0.8118(3) 0.6513(2) 0.88095(16) 0.0183(5) Uani 1 1 d . . .
N2 N 0.9425(3) 0.6379(2) 0.92008(16) 0.0190(5) Uani 1 1 d . . .
N3 N 0.5577(3) 0.3732(2) 0.68543(17) 0.0199(6) Uani 1 1 d . . .
N4 N 0.4587(3) 0.2829(2) 0.70358(17) 0.0231(6) Uani 1 1 d . . .
N5 N 0.4900(3) 0.5745(2) 0.74891(16) 0.0190(5) Uani 1 1 d . . .
N6 N 0.7565(3) 0.6293(2) 0.71116(16) 0.0178(5) Uani 1 1 d . . .
N7 N 0.8825(3) 0.6652(2) 0.68297(16) 0.0191(5) Uani 1 1 d . . .
N8 N 0.6983(3) 0.7290(2) 0.62992(17) 0.0216(6) Uani 1 1 d . . .
C1 C 0.6930(4) 0.8033(3) 0.8988(2) 0.0265(7) Uani 1 1 d . . .
H1A H 0.6150 0.7473 0.8503 0.040 Uiso 1 1 calc R . .
H1B H 0.7425 0.8761 0.8880 0.040 Uiso 1 1 calc R . .
H1C H 0.6429 0.8189 0.9420 0.040 Uiso 1 1 calc R . .
C2 C 0.8121(4) 0.7542(3) 0.9233(2) 0.0215(7) Uani 1 1 d . . .
C3 C 0.9422(4) 0.8057(3) 0.9894(2) 0.0285(8) Uani 1 1 d . . .
H3A H 0.9694 0.8786 1.0292 0.034 Uiso 1 1 calc R . .
C4 C 1.0231(4) 0.7321(3) 0.9863(2) 0.0238(7) Uani 1 1 d . . .
C5 C 1.1734(4) 0.7501(3) 1.0416(2) 0.0331(9) Uani 1 1 d . . .
H5A H 1.2028 0.6821 1.0243 0.050 Uiso 1 1 calc R . .
H5B H 1.1620 0.7602 1.0962 0.050 Uiso 1 1 calc R . .
H5C H 1.2539 0.8198 1.0406 0.050 Uiso 1 1 calc R . .
C6 C 0.9680(4) 0.5351(3) 0.88140(19) 0.0182(6) Uani 1 1 d . . .
C7 C 1.0907(4) 0.5063(3) 0.9138(2) 0.0230(7) Uani 1 1 d . . .
H7A H 1.1616 0.5549 0.9639 0.028 Uiso 1 1 calc R . .
C8 C 1.1085(4) 0.4054(3) 0.8721(2) 0.0253(7) Uani 1 1 d . . .
H8A H 1.1914 0.3834 0.8927 0.030 Uiso 1 1 calc R . .
C9 C 1.0023(4) 0.3385(3) 0.8002(2) 0.0243(7) Uani 1 1 d . . .
C10 C 0.8782(4) 0.3652(3) 0.7678(2) 0.0211(7) Uani 1 1 d . . .
H10A H 0.8069 0.3149 0.7182 0.025 Uiso 1 1 calc R . .
C11 C 0.8581(4) 0.4663(3) 0.80826(19) 0.0174(6) Uani 1 1 d . . .
C12 C 0.6252(5) 0.4087(3) 0.5623(2) 0.0315(8) Uani 1 1 d . . .
H12A H 0.6963 0.4836 0.6006 0.047 Uiso 1 1 calc R . .
H12B H 0.5523 0.4222 0.5227 0.047 Uiso 1 1 calc R . .
H12C H 0.6843 0.3678 0.5350 0.047 Uiso 1 1 calc R . .
C13 C 0.5379(4) 0.3364(3) 0.6058(2) 0.0241(7) Uani 1 1 d . . .
C14 C 0.4270(4) 0.2250(3) 0.5738(2) 0.0307(8) Uani 1 1 d . . .
H14A H 0.3916 0.1794 0.5189 0.037 Uiso 1 1 calc R . .
C15 C 0.3777(4) 0.1926(3) 0.6356(2) 0.0290(8) Uani 1 1 d . . .
C16 C 0.2586(5) 0.0803(3) 0.6316(3) 0.0440(11) Uani 1 1 d . . .
H16A H 0.2480 0.0821 0.6855 0.066 Uiso 1 1 calc R . .
H16B H 0.2910 0.0154 0.6094 0.066 Uiso 1 1 calc R . .
H16C H 0.1589 0.0699 0.5971 0.066 Uiso 1 1 calc R . .
C17 C 0.4694(4) 0.3017(3) 0.7863(2) 0.0223(7) Uani 1 1 d . . .
C18 C 0.3860(4) 0.2171(3) 0.8157(2) 0.0299(8) Uani 1 1 d . . .
H18A H 0.3161 0.1436 0.7801 0.036 Uiso 1 1 calc R . .
C19 C 0.4070(4) 0.2423(3) 0.8981(2) 0.0322(8) Uani 1 1 d . . .
H19A H 0.3515 0.1866 0.9199 0.039 Uiso 1 1 calc R . .
C20 C 0.5092(4) 0.3491(3) 0.9468(2) 0.0254(7) Uani 1 1 d . . .
C21 C 0.5914(4) 0.4341(3) 0.9183(2) 0.0216(7) Uani 1 1 d . . .
H21A H 0.6600 0.5074 0.9546 0.026 Uiso 1 1 calc R . .
C22 C 0.5734(4) 0.4120(3) 0.8365(2) 0.0192(6) Uani 1 1 d . . .
C23 C 0.3572(4) 0.5435(3) 0.7711(2) 0.0236(7) Uani 1 1 d . . .
H23A H 0.3479 0.4984 0.8068 0.028 Uiso 1 1 calc R . .
C24 C 0.2340(4) 0.5749(3) 0.7441(2) 0.0266(7) Uani 1 1 d . . .
H24A H 0.1418 0.5515 0.7608 0.032 Uiso 1 1 calc R . .
C25 C 0.2470(4) 0.6409(3) 0.6922(2) 0.0272(7) Uani 1 1 d . . .
H25A H 0.1633 0.6627 0.6723 0.033 Uiso 1 1 calc R . .
C26 C 0.3837(4) 0.6748(3) 0.6698(2) 0.0239(7) Uani 1 1 d . . .
H26A H 0.3956 0.7212 0.6350 0.029 Uiso 1 1 calc R . .
C27 C 0.5026(4) 0.6404(3) 0.69855(19) 0.0196(6) Uani 1 1 d . . .
C28 C 0.6513(4) 0.6687(3) 0.67914(19) 0.0185(6) Uani 1 1 d . . .
C29 C 0.8407(4) 0.7239(3) 0.63579(19) 0.0196(6) Uani 1 1 d . . .
C30 C 0.9446(4) 0.7770(3) 0.5899(2) 0.0210(7) Uani 1 1 d . . .
C31 C 0.9382(4) 0.6894(3) 0.5107(2) 0.0255(7) Uani 1 1 d . . .
C32 C 1.0393(5) 0.7391(4) 0.4588(3) 0.0383(10) Uani 1 1 d . . .
F1 F 1.0197(3) 0.23947(19) 0.75878(14) 0.0360(5) Uani 1 1 d . . .
F2 F 0.5341(3) 0.3721(2) 1.02787(13) 0.0347(5) Uani 1 1 d . . .
F3 F 1.0952(2) 0.82236(18) 0.63417(12) 0.0277(4) Uani 1 1 d . . .
F4 F 0.9094(3) 0.86553(18) 0.57185(13) 0.0297(5) Uani 1 1 d . . .
F5 F 0.9840(3) 0.60628(19) 0.52872(14) 0.0354(5) Uani 1 1 d . . .
F6 F 0.7918(3) 0.6401(2) 0.46583(14) 0.0402(6) Uani 1 1 d . . .
F7 F 1.1869(3) 0.7858(3) 0.49832(17) 0.0556(7) Uani 1 1 d . . .
F8 F 1.0225(4) 0.6541(3) 0.39464(15) 0.0573(8) Uani 1 1 d . . .
F9 F 0.9995(4) 0.8202(3) 0.43590(19) 0.0665(9) Uani 1 1 d . . .
C33 C 0.8524(6) 0.1397(4) 0.1655(3) 0.0515(12) Uani 1 1 d . . .
H33A H 0.8353 0.1747 0.2175 0.062 Uiso 1 1 calc R . .
H33B H 0.9205 0.2034 0.1507 0.062 Uiso 1 1 calc R . .
Cl1 Cl 0.94599(16) 0.04225(11) 0.17675(8) 0.0539(3) Uani 1 1 d . . .
Cl2 Cl 0.67505(19) 0.07442(14) 0.09319(11) 0.0806(5) Uani 1 1 d . . .
C34 C 0.2906(7) 0.9991(4) 0.3084(4) 0.0616(15) Uani 1 1 d . . .
H34A H 0.2835 1.0765 0.3296 0.074 Uiso 1 1 calc R . .
H34B H 0.1845 0.9425 0.2806 0.074 Uiso 1 1 calc R . .
Cl3 Cl 0.3683(2) 0.95807(15) 0.38824(10) 0.0736(4) Uani 1 1 d . . .
Cl4 Cl 0.4043(2) 1.00510(15) 0.23897(9) 0.0806(5) Uani 1 1 d . . .

loop_
_atom_site_aniso_label
_atom_site_aniso_U_11
_atom_site_aniso_U_22
_atom_site_aniso_U_33
_atom_site_aniso_U_23
_atom_site_aniso_U_13
_atom_site_aniso_U_12
Ir 0.01384(7) 0.01743(7) 0.01561(7) 0.00719(5) 0.00439(4) 0.00481(5)
N1 0.0183(13) 0.0214(13) 0.0171(13) 0.0083(11) 0.0070(11) 0.0069(11)
N2 0.0163(13) 0.0230(14) 0.0167(13) 0.0067(11) 0.0031(10) 0.0062(11)
N3 0.0173(13) 0.0201(13) 0.0216(14) 0.0081(11) 0.0038(11) 0.0051(11)
N4 0.0201(14) 0.0206(14) 0.0258(15) 0.0092(12) 0.0043(12) 0.0029(11)
N5 0.0190(13) 0.0200(13) 0.0185(13) 0.0063(11) 0.0059(11) 0.0070(11)
N6 0.0163(13) 0.0185(13) 0.0186(13) 0.0063(11) 0.0062(10) 0.0049(10)
N7 0.0189(13) 0.0204(13) 0.0194(13) 0.0082(11) 0.0085(11) 0.0056(11)
N8 0.0227(14) 0.0244(14) 0.0213(14) 0.0103(12) 0.0084(11) 0.0094(12)
C1 0.0324(19) 0.0258(18) 0.0259(18) 0.0087(14) 0.0105(15) 0.0149(15)
C2 0.0261(17) 0.0209(16) 0.0197(16) 0.0074(13) 0.0107(13) 0.0082(14)
C3 0.033(2) 0.0246(18) 0.0215(17) 0.0018(14) 0.0040(15) 0.0070(15)
C4 0.0256(17) 0.0241(17) 0.0158(15) 0.0025(13) 0.0030(13) 0.0053(14)
C5 0.031(2) 0.032(2) 0.0238(18) -0.0010(15) -0.0033(15) 0.0076(16)
C6 0.0157(15) 0.0205(15) 0.0183(15) 0.0083(12) 0.0057(12) 0.0042(12)
C7 0.0202(16) 0.0271(17) 0.0207(16) 0.0095(14) 0.0030(13) 0.0070(14)
C8 0.0222(17) 0.0310(18) 0.0300(19) 0.0163(15) 0.0087(14) 0.0132(15)
C9 0.0260(17) 0.0230(17) 0.0283(18) 0.0098(14) 0.0112(14) 0.0112(14)
C10 0.0192(16) 0.0232(16) 0.0199(16) 0.0068(13) 0.0058(13) 0.0058(13)
C11 0.0145(14) 0.0225(16) 0.0186(15) 0.0107(13) 0.0081(12) 0.0062(12)
C12 0.041(2) 0.031(2) 0.0179(17) 0.0053(15) 0.0077(15) 0.0089(17)
C13 0.0254(17) 0.0257(17) 0.0207(16) 0.0059(14) 0.0028(14) 0.0111(14)
C14 0.032(2) 0.0252(18) 0.0253(18) 0.0014(15) -0.0034(15) 0.0078(15)
C15 0.0257(18) 0.0210(17) 0.0307(19) 0.0046(15) -0.0013(15) 0.0026(14)
C16 0.044(2) 0.024(2) 0.043(2) 0.0036(18) 0.001(2) -0.0064(18)
C17 0.0180(16) 0.0233(16) 0.0281(18) 0.0126(14) 0.0061(13) 0.0073(13)
C18 0.0259(18) 0.0232(18) 0.037(2) 0.0140(16) 0.0081(16) 0.0013(14)
C19 0.0276(19) 0.034(2) 0.042(2) 0.0247(18) 0.0163(17) 0.0063(16)
C20 0.0259(18) 0.0345(19) 0.0255(18) 0.0172(15) 0.0114(14) 0.0156(15)
C21 0.0167(15) 0.0275(17) 0.0238(17) 0.0116(14) 0.0069(13) 0.0087(13)
C22 0.0168(15) 0.0204(15) 0.0265(17) 0.0125(13) 0.0074(13) 0.0102(13)
C23 0.0201(16) 0.0265(17) 0.0262(17) 0.0121(14) 0.0089(14) 0.0066(14)
C24 0.0194(16) 0.0337(19) 0.0295(19) 0.0108(15) 0.0105(14) 0.0103(15)
C25 0.0251(18) 0.036(2) 0.0246(18) 0.0107(15) 0.0062(14) 0.0164(16)
C26 0.0247(17) 0.0282(18) 0.0223(17) 0.0103(14) 0.0064(14) 0.0120(14)
C27 0.0203(16) 0.0203(16) 0.0178(15) 0.0051(13) 0.0057(12) 0.0071(13)
C28 0.0184(15) 0.0183(15) 0.0191(15) 0.0059(12) 0.0053(12) 0.0068(12)
C29 0.0233(16) 0.0181(15) 0.0205(16) 0.0082(13) 0.0095(13) 0.0079(13)
C30 0.0234(16) 0.0198(16) 0.0234(17) 0.0107(13) 0.0096(13) 0.0080(13)
C31 0.0272(18) 0.0281(18) 0.0243(17) 0.0115(15) 0.0099(14) 0.0101(15)
C32 0.047(3) 0.047(2) 0.035(2) 0.0208(19) 0.026(2) 0.022(2)
F1 0.0365(12) 0.0316(12) 0.0416(13) 0.0036(10) 0.0070(10) 0.0223(10)
F2 0.0374(12) 0.0489(14) 0.0282(11) 0.0245(10) 0.0171(10) 0.0156(11)
F3 0.0217(10) 0.0294(11) 0.0294(11) 0.0108(9) 0.0082(8) 0.0038(8)
F4 0.0363(12) 0.0254(10) 0.0388(12) 0.0199(9) 0.0179(10) 0.0147(9)
F5 0.0489(14) 0.0290(11) 0.0363(12) 0.0109(10) 0.0168(11) 0.0214(11)
F6 0.0321(12) 0.0491(14) 0.0275(12) 0.0022(10) 0.0030(10) 0.0087(11)
F7 0.0397(15) 0.0709(19) 0.0507(16) 0.0136(14) 0.0278(13) 0.0078(14)
F8 0.072(2) 0.0710(19) 0.0310(14) 0.0091(13) 0.0309(14) 0.0249(16)
F9 0.098(3) 0.085(2) 0.065(2) 0.0578(18) 0.0556(19) 0.053(2)
C33 0.062(3) 0.039(2) 0.040(3) 0.005(2) 0.004(2) 0.011(2)
Cl1 0.0593(7) 0.0440(6) 0.0523(7) 0.0039(5) 0.0173(6) 0.0177(6)
Cl2 0.0621(9) 0.0670(9) 0.0860(11) 0.0202(8) -0.0090(8) 0.0051(7)
C34 0.058(3) 0.033(2) 0.088(4) 0.016(3) 0.007(3) 0.018(2)
Cl3 0.0906(11) 0.0783(10) 0.0688(9) 0.0294(8) 0.0243(8) 0.0467(9)
Cl4 0.1066(13) 0.0711(10) 0.0515(8) 0.0068(7) 0.0074(8) 0.0316(9)

loop_
_atom_type_symbol
_atom_type_description
_atom_type_scat_dispersion_real
_atom_type_scat_dispersion_imag
_atom_type_scat_source
C C 0.0033 0.0016 'International Tables Vol C Tables 4.2.6.8 and 6.1.1.4'
H H 0.0000 0.0000 'International Tables Vol C Tables 4.2.6.8 and 6.1.1.4'
N N 0.0061 0.0033 'International Tables Vol C Tables 4.2.6.8 and 6.1.1.4'
F F 0.0171 0.0103 'International Tables Vol C Tables 4.2.6.8 and 6.1.1.4'
Cl Cl 0.1484 0.1585 'International Tables Vol C Tables 4.2.6.8 and 6.1.1.4'
Ir Ir -1.4442 7.9887 'International Tables Vol C Tables 4.2.6.8 and 6.1.1.4'

loop_
_geom_angle_atom_site_label_1
_geom_angle_atom_site_label_2
_geom_angle_atom_site_label_3
_geom_angle
_geom_angle_site_symmetry_1
_geom_angle_site_symmetry_3
_geom_angle_publ_flag
C11 Ir C22 85.28(12) . . ?
C11 Ir N3 94.56(12) . . ?
C22 Ir N3 79.91(13) . . ?
C11 Ir N1 79.82(12) . . ?
C22 Ir N1 95.52(12) . . ?
N3 Ir N1 173.09(10) . . ?
C11 Ir N6 103.54(11) . . ?
C22 Ir N6 170.71(11) . . ?
N3 Ir N6 96.27(11) . . ?
N1 Ir N6 89.00(10) . . ?
C11 Ir N5 179.78(12) . . ?
C22 Ir N5 94.94(11) . . ?
N3 Ir N5 85.47(11) . . ?
N1 Ir N5 100.17(10) . . ?
N6 Ir N5 76.25(10) . . ?
C2 N1 N2 106.4(3) . . ?
C2 N1 Ir 138.5(2) . . ?
N2 N1 Ir 115.0(2) . . ?
C4 N2 N1 110.3(3) . . ?
C4 N2 C6 134.5(3) . . ?
N1 N2 C6 115.1(3) . . ?
C13 N3 N4 106.3(3) . . ?
C13 N3 Ir 138.6(2) . . ?
N4 N3 Ir 115.1(2) . . ?
C15 N4 N3 110.0(3) . . ?
C15 N4 C17 134.8(3) . . ?
N3 N4 C17 115.1(3) . . ?
C23 N5 C27 118.2(3) . . ?
C23 N5 Ir 125.2(2) . . ?
C27 N5 Ir 116.4(2) . . ?
C28 N6 N7 107.4(3) . . ?
C28 N6 Ir 115.1(2) . . ?
N7 N6 Ir 137.1(2) . . ?
C29 N7 N6 102.8(3) . . ?
C28 N8 C29 99.9(3) . . ?
N1 C2 C3 109.1(3) . . ?
N1 C2 C1 123.1(3) . . ?
C3 C2 C1 127.8(3) . . ?
C4 C3 C2 107.7(3) . . ?
N2 C4 C3 106.5(3) . . ?
N2 C4 C5 125.3(3) . . ?
C3 C4 C5 128.1(3) . . ?
C7 C6 C11 123.2(3) . . ?
C7 C6 N2 122.6(3) . . ?
C11 C6 N2 114.1(3) . . ?
C6 C7 C8 119.1(3) . . ?
C9 C8 C7 117.8(3) . . ?
F1 C9 C8 118.0(3) . . ?
F1 C9 C10 118.3(3) . . ?
C8 C9 C10 123.7(3) . . ?
C9 C10 C11 119.7(3) . . ?
C10 C11 C6 116.4(3) . . ?
C10 C11 Ir 127.8(2) . . ?
C6 C11 Ir 115.5(2) . . ?
N3 C13 C14 109.3(3) . . ?
N3 C13 C12 123.0(3) . . ?
C14 C13 C12 127.7(3) . . ?
C15 C14 C13 107.7(3) . . ?
N4 C15 C14 106.8(3) . . ?
N4 C15 C16 125.2(4) . . ?
C14 C15 C16 128.0(4) . . ?
C18 C17 C22 122.7(3) . . ?
C18 C17 N4 122.8(3) . . ?
C22 C17 N4 114.5(3) . . ?
C19 C18 C17 118.7(3) . . ?
C20 C19 C18 118.5(3) . . ?
C19 C20 F2 118.4(3) . . ?
C19 C20 C21 123.3(3) . . ?
F2 C20 C21 118.3(3) . . ?
C20 C21 C22 119.8(3) . . ?
C21 C22 C17 116.9(3) . . ?
C21 C22 Ir 128.0(3) . . ?
C17 C22 Ir 115.1(2) . . ?
N5 C23 C24 122.5(3) . . ?
C23 C24 C25 119.0(3) . . ?
C24 C25 C26 119.1(3) . . ?
C27 C26 C25 119.2(3) . . ?
N5 C27 C26 121.9(3) . . ?
N5 C27 C28 113.2(3) . . ?
C26 C27 C28 124.9(3) . . ?
N6 C28 N8 113.4(3) . . ?
N6 C28 C27 118.7(3) . . ?
N8 C28 C27 127.9(3) . . ?
N7 C29 N8 116.5(3) . . ?
N7 C29 C30 121.4(3) . . ?
N8 C29 C30 122.0(3) . . ?
F4 C30 F3 107.2(3) . . ?
F4 C30 C29 110.7(3) . . ?
F3 C30 C29 110.6(3) . . ?
F4 C30 C31 108.1(3) . . ?
F3 C30 C31 106.3(3) . . ?
C29 C30 C31 113.7(3) . . ?
F6 C31 F5 108.6(3) . . ?
F6 C31 C32 107.6(3) . . ?
F5 C31 C32 106.9(3) . . ?
F6 C31 C30 108.7(3) . . ?
F5 C31 C30 108.3(3) . . ?
C32 C31 C30 116.6(3) . . ?
F7 C32 F8 108.2(4) . . ?
F7 C32 F9 107.9(4) . . ?
F8 C32 F9 108.8(4) . . ?
F7 C32 C31 111.2(3) . . ?
F8 C32 C31 109.1(4) . . ?
F9 C32 C31 111.4(3) . . ?
Cl2 C33 Cl1 113.1(3) . . ?
Cl3 C34 Cl4 112.0(3) . . ?

loop_
_geom_bond_atom_site_label_1
_geom_bond_atom_site_label_2
_geom_bond_distance
_geom_bond_site_symmetry_2
_geom_bond_publ_flag
Ir C11 2.006(3) . ?
Ir C22 2.010(3) . ?
Ir N3 2.024(3) . ?
Ir N1 2.033(3) . ?
Ir N6 2.123(3) . ?
Ir N5 2.150(3) . ?
N1 C2 1.339(4) . ?
N1 N2 1.383(4) . ?
N2 C4 1.363(4) . ?
N2 C6 1.429(4) . ?
N3 C13 1.345(4) . ?
N3 N4 1.385(4) . ?
N4 C15 1.359(5) . ?
N4 C17 1.418(4) . ?
N5 C23 1.348(4) . ?
N5 C27 1.362(4) . ?
N6 C28 1.340(4) . ?
N6 N7 1.361(4) . ?
N7 C29 1.335(4) . ?
N8 C28 1.343(4) . ?
N8 C29 1.346(4) . ?
C1 C2 1.489(5) . ?
C2 C3 1.400(5) . ?
C3 C4 1.367(5) . ?
C4 C5 1.496(5) . ?
C6 C7 1.387(5) . ?
C6 C11 1.404(4) . ?
C7 C8 1.390(5) . ?
C8 C9 1.372(5) . ?
C9 F1 1.367(4) . ?
C9 C10 1.381(5) . ?
C10 C11 1.396(5) . ?
C12 C13 1.489(5) . ?
C13 C14 1.386(5) . ?
C14 C15 1.371(6) . ?
C15 C16 1.497(5) . ?
C17 C18 1.394(5) . ?
C17 C22 1.407(5) . ?
C18 C19 1.392(6) . ?
C19 C20 1.367(5) . ?
C20 F2 1.368(4) . ?
C20 C21 1.382(5) . ?
C21 C22 1.388(5) . ?
C23 C24 1.382(5) . ?
C24 C25 1.386(5) . ?
C25 C26 1.386(5) . ?
C26 C27 1.381(5) . ?
C27 C28 1.457(4) . ?
C29 C30 1.491(4) . ?
C30 F4 1.353(4) . ?
C30 F3 1.365(4) . ?
C30 C31 1.552(5) . ?
C31 F6 1.335(4) . ?
C31 F5 1.337(4) . ?
C31 C32 1.543(5) . ?
C32 F7 1.318(5) . ?
C32 F8 1.318(5) . ?
C32 F9 1.321(5) . ?
C33 Cl2 1.743(5) . ?
C33 Cl1 1.748(5) . ?
C34 Cl3 1.749(6) . ?
C34 Cl4 1.771(6) . ?
